data_4088341
loop_
_publ_author_name
'Tewasekson, Udomchai'
'Tsutsumi, Ken'
'Nomura, Kotohiro'

_publ_section_title
;
 Synthesis and Structural Analysis of Zr--Al Heterobimetallic Complexes,
 [ZrX{(O-2,4-tBu2C6H2-6-CH2)3(\m2-O-2,4-tBu2-C6H2-6-CH2)}N][R2Al(\m2-OiPr)]
 [X = Cl, Et, iBu; R = Me, Et, iBu]. Unique Reactivity of the iBu Complex
;
_journal_issue 6
_journal_name_full Organometallics
_journal_page_first 866
_journal_paper_doi 10.1021/acs.organomet.5b01027
_journal_volume 35
_journal_year 2016
_chemical_formula_moiety 'C66 H100 Al N O4 Zr'
_chemical_formula_sum 'C66 H100 Al N O4 Zr'
_chemical_formula_weight 1089.72
_space_group_IT_number 9
_space_group_name_Hall 'C -2yc'
_space_group_name_H-M_alt 'C 1 c 1'
_symmetry_cell_setting monoclinic
_symmetry_Int_Tables_number 9
_symmetry_space_group_name_Hall 'C -2yc'
_symmetry_space_group_name_H-M 'C 1 c 1'
_atom_sites_solution_hydrogens geom
_atom_sites_solution_primary direct
_atom_sites_solution_secondary difmap
_cell_angle_alpha 90.0000
_cell_angle_beta 110.915(5)
_cell_angle_gamma 90.0000
_cell_formula_units_Z 4
_cell_length_a 18.482(10)
_cell_length_b 22.798(13)
_cell_length_c 17.124(11)
_cell_measurement_reflns_used 11261
_cell_measurement_temperature 93
_cell_measurement_theta_max 27.50
_cell_measurement_theta_min 3.00
_cell_volume 6740(7)
_computing_cell_refinement 'CrystalClear-SM Expert 2.0 r15'
_computing_data_collection 'CrystalClear-SM Expert 2.0 r15 (Rigaku, 2011)'
_computing_data_reduction 'CrystalClear-SM Expert 2.0 r15'
_computing_molecular_graphics 'CrystalStructure 4.0'
_computing_publication_material 'CrystalStructure 4.0 (Rigaku, 2010)'
_computing_structure_refinement 'SHELXL97 (Sheldrick, 2008)'
_computing_structure_solution 'SIR92 (Altomare, et al., 1994)'
_diffrn_ambient_temperature 93
_diffrn_detector_area_resol_mean 6.827
_diffrn_measured_fraction_theta_full 0.993
_diffrn_measured_fraction_theta_max 0.993
_diffrn_measurement_device_type 'Rigaku XtaLAB mini'
_diffrn_measurement_method \w
_diffrn_radiation_type 'Mo K\a'
_diffrn_radiation_wavelength 0.71075
_diffrn_reflns_av_R_equivalents 0.0187
_diffrn_reflns_limit_h_max 23
_diffrn_reflns_limit_h_min -24
_diffrn_reflns_limit_k_max 29
_diffrn_reflns_limit_k_min -29
_diffrn_reflns_limit_l_max 22
_diffrn_reflns_limit_l_min -22
_diffrn_reflns_number 35116
_diffrn_reflns_theta_full 27.48
_diffrn_reflns_theta_max 27.48
_diffrn_standards_number 0
_exptl_absorpt_coefficient_mu 0.218
_exptl_absorpt_correction_type none
_exptl_crystal_colour colorless
_exptl_crystal_density_diffrn 1.074
_exptl_crystal_density_method 'not measured'
_exptl_crystal_description prism
_exptl_crystal_F_000 2352.00
_exptl_crystal_size_max 0.350
_exptl_crystal_size_mid 0.290
_exptl_crystal_size_min 0.280
_refine_diff_density_max 1.280
_refine_diff_density_min -0.440
_refine_ls_abs_structure_details 'Flack, H. D. (1983), Acta Cryst. A39, 876-881.  7563 Friedel Pairs'
_refine_ls_abs_structure_Flack 0.00000
_refine_ls_extinction_method none
_refine_ls_goodness_of_fit_ref 1.060
_refine_ls_hydrogen_treatment noref
_refine_ls_number_parameters 628
_refine_ls_number_reflns 15229
_refine_ls_number_restraints 2
_refine_ls_R_factor_gt 0.0343
_refine_ls_shift/su_max 0.024
_refine_ls_structure_factor_coef Fsqd
_refine_ls_weighting_details 'w = 1/[\s^2^(Fo^2^)+(0.0574P)^2^+6.5013P] where P=(Fo^2^+2Fc^2^)/3'
_refine_ls_weighting_scheme calc
_refine_ls_wR_factor_ref 0.0978
_reflns_number_gt 14934
_reflns_number_total 15229
_reflns_threshold_expression F^2^>2.0\s(F^2^)
_cod_data_source_file om5b01027_si_002.cif
_cod_data_source_block 12022015_3Complex6
_cod_database_code 4088341

loop_
_symmetry_equiv_pos_site_id
_symmetry_equiv_pos_as_xyz
1 +X,+Y,+Z
2 +X,-Y,1/2+Z
3 1/2+X,1/2+Y,+Z
4 1/2+X,1/2-Y,1/2+Z

loop_
_atom_site_label
_atom_site_type_symbol
_atom_site_fract_x
_atom_site_fract_y
_atom_site_fract_z
_atom_site_U_iso_or_equiv
_atom_site_adp_type
_atom_site_occupancy
_atom_site_symmetry_multiplicity
_atom_site_calc_flag
Zr1 Zr 1.01632(2) 0.29945(2) 0.25957(2) 0.01343(7) Uani 1.0 4 d
Al1 Al 0.88772(5) 0.37520(4) 0.30095(6) 0.01679(18) Uani 1.0 4 d
O1 O 0.94964(12) 0.38156(9) 0.23798(13) 0.0161(4) Uani 1.0 4 d
O2 O 0.92370(13) 0.29725(9) 0.31401(13) 0.0148(5) Uani 1.0 4 d
O3 O 1.05021(12) 0.32039(10) 0.16626(13) 0.0166(4) Uani 1.0 4 d
O4 O 1.03970(12) 0.21459(10) 0.27424(13) 0.0173(5) Uani 1.0 4 d
N1 N 0.91119(14) 0.25835(11) 0.13782(15) 0.0137(5) Uani 1.0 4 d
C1 C 1.11232(19) 0.33316(16) 0.3765(2) 0.0232(7) Uani 1.0 4 d
C2 C 1.1913(2) 0.35627(16) 0.3810(3) 0.0273(8) Uani 1.0 4 d
C3 C 1.2457(3) 0.3057(3) 0.3829(3) 0.0426(11) Uani 1.0 4 d
C4 C 1.2296(3) 0.3960(2) 0.4559(3) 0.0450(11) Uani 1.0 4 d
C5 C 0.9342(2) 0.42014(14) 0.4062(2) 0.0220(7) Uani 1.0 4 d
C6 C 0.9234(3) 0.48725(15) 0.4081(3) 0.0288(8) Uani 1.0 4 d
C7 C 0.9866(3) 0.51528(18) 0.4826(3) 0.0391(10) Uani 1.0 4 d
C8 C 0.8444(3) 0.5033(3) 0.4097(4) 0.0530(14) Uani 1.0 4 d
C9 C 0.77561(19) 0.37960(15) 0.2338(2) 0.0228(7) Uani 1.0 4 d
C10 C 0.7200(2) 0.34084(19) 0.2606(3) 0.0306(8) Uani 1.0 4 d
C11 C 0.6968(3) 0.3713(3) 0.3268(3) 0.0487(12) Uani 1.0 4 d
C12 C 0.6478(3) 0.3235(3) 0.1861(3) 0.0522(14) Uani 1.0 4 d
C13 C 0.83869(18) 0.24973(14) 0.15609(19) 0.0178(6) Uani 1.0 4 d
C14 C 0.84797(17) 0.21759(14) 0.23623(19) 0.0171(6) Uani 1.0 4 d
C15 C 0.81155(19) 0.16350(15) 0.23120(19) 0.0202(6) Uani 1.0 4 d
C16 C 0.8133(2) 0.13347(14) 0.3026(2) 0.0211(7) Uani 1.0 4 d
C17 C 0.8516(2) 0.16095(15) 0.3791(2) 0.0216(7) Uani 1.0 4 d
C18 C 0.88849(18) 0.21582(15) 0.38866(19) 0.0188(6) Uani 1.0 4 d
C19 C 0.88671(17) 0.24309(13) 0.31415(19) 0.0163(6) Uani 1.0 4 d
C20 C 0.7760(3) 0.07275(16) 0.2979(3) 0.0287(8) Uani 1.0 4 d
C21 C 0.7240(4) 0.0570(2) 0.2081(3) 0.0504(14) Uani 1.0 4 d
C22 C 0.8411(4) 0.02706(19) 0.3306(4) 0.0481(12) Uani 1.0 4 d
C23 C 0.7263(3) 0.07061(19) 0.3524(3) 0.0360(9) Uani 1.0 4 d
C24 C 0.91904(19) 0.24456(14) 0.47690(19) 0.0191(6) Uani 1.0 4 d
C25 C 0.9963(2) 0.27694(15) 0.49796(19) 0.0213(7) Uani 1.0 4 d
C26 C 0.8561(2) 0.28784(16) 0.4807(3) 0.0250(7) Uani 1.0 4 d
C27 C 0.9309(3) 0.19882(14) 0.5465(2) 0.0247(7) Uani 1.0 4 d
C28 C 0.89170(17) 0.30237(12) 0.06814(19) 0.0144(6) Uani 1.0 4 d
C29 C 0.95377(18) 0.31089(13) 0.03137(19) 0.0159(6) Uani 1.0 4 d
C30 C 0.93256(19) 0.30904(14) -0.05676(19) 0.0185(6) Uani 1.0 4 d
C31 C 0.9871(2) 0.31765(14) -0.0944(2) 0.0213(7) Uani 1.0 4 d
C32 C 1.06321(19) 0.32801(14) -0.0419(2) 0.0204(6) Uani 1.0 4 d
C33 C 1.08790(18) 0.32979(14) 0.0454(2) 0.0183(6) Uani 1.0 4 d
C34 C 1.03110(18) 0.32091(13) 0.08136(19) 0.0155(6) Uani 1.0 4 d
C35 C 0.9662(3) 0.31636(17) -0.1893(3) 0.0279(8) Uani 1.0 4 d
C36 C 0.8860(3) 0.2931(3) -0.2346(3) 0.0485(13) Uani 1.0 4 d
C37 C 1.0240(4) 0.2767(3) -0.2112(3) 0.0514(13) Uani 1.0 4 d
C38 C 0.9733(4) 0.3782(2) -0.2193(3) 0.0459(11) Uani 1.0 4 d
C39 C 1.17338(19) 0.33955(17) 0.0993(3) 0.0258(7) Uani 1.0 4 d
C40 C 1.2050(3) 0.2849(3) 0.1534(4) 0.0458(11) Uani 1.0 4 d
C41 C 1.1813(3) 0.39471(19) 0.1530(3) 0.0341(9) Uani 1.0 4 d
C42 C 1.2239(3) 0.3494(3) 0.0467(3) 0.0476(13) Uani 1.0 4 d
C43 C 0.93525(18) 0.20264(12) 0.10748(18) 0.0153(6) Uani 1.0 4 d
C44 C 0.96256(17) 0.15175(13) 0.16719(19) 0.0160(6) Uani 1.0 4 d
C45 C 0.93891(19) 0.09569(15) 0.1358(2) 0.0192(7) Uani 1.0 4 d
C46 C 0.97162(18) 0.04547(14) 0.1814(2) 0.0201(6) Uani 1.0 4 d
C47 C 1.0278(2) 0.05393(13) 0.2609(3) 0.0216(7) Uani 1.0 4 d
C48 C 1.05332(19) 0.10908(14) 0.2965(2) 0.0200(7) Uani 1.0 4 d
C49 C 1.0189(2) 0.15874(13) 0.2474(2) 0.0170(7) Uani 1.0 4 d
C50 C 0.9528(2) -0.01623(14) 0.1422(2) 0.0236(7) Uani 1.0 4 d
C51 C 0.8689(4) -0.0206(2) 0.0832(4) 0.0671(19) Uani 1.0 4 d
C52 C 1.0057(5) -0.0277(3) 0.0930(5) 0.070(2) Uani 1.0 4 d
C53 C 0.9654(4) -0.06450(18) 0.2078(3) 0.0450(11) Uani 1.0 4 d
C54 C 1.1171(3) 0.11447(16) 0.3826(3) 0.0277(8) Uani 1.0 4 d
C55 C 1.0883(4) 0.1502(3) 0.4400(3) 0.0513(14) Uani 1.0 4 d
C56 C 1.1884(3) 0.1446(3) 0.3730(4) 0.0492(13) Uani 1.0 4 d
C57 C 1.1438(3) 0.05457(18) 0.4241(3) 0.0385(10) Uani 1.0 4 d
C58 C 0.9635(2) 0.43345(14) 0.1951(2) 0.0215(7) Uani 1.0 4 d
C59 C 1.0327(2) 0.46736(15) 0.2521(3) 0.0263(8) Uani 1.0 4 d
C60 C 0.8906(3) 0.47069(16) 0.1635(3) 0.0264(7) Uani 1.0 4 d
C61 C 1.4527(5) 0.3644(4) 0.4070(5) 0.0729(17) Uiso 1.0 4 d
C62 C 1.5341(6) 0.3847(4) 0.4346(6) 0.091(3) Uiso 1.0 4 d
C63 C 1.5882(7) 0.3711(6) 0.5184(8) 0.116(4) Uiso 1.0 4 d
C64 C 1.6716(7) 0.3881(5) 0.5402(8) 0.114(4) Uiso 1.0 4 d
C65 C 1.7212(14) 0.3978(11) 0.6331(15) 0.228(9) Uiso 1.0 4 d
C66 C 1.7166(7) 0.4422(6) 0.6774(8) 0.117(4) Uiso 1.0 4 d
H1 H 1.0886 0.3633 0.3955 0.0233 Uiso 1.0 4 d
H2 H 1.1180 0.3038 0.4282 0.0371 Uiso 1.0 4 d
H3 H 1.1832 0.3799 0.3299 0.0348 Uiso 1.0 4 d
H4 H 1.2180 0.2811 0.3351 0.0541 Uiso 1.0 4 d
H5 H 1.2948 0.3203 0.3768 0.0568 Uiso 1.0 4 d
H6 H 1.2509 0.2807 0.4351 0.0368 Uiso 1.0 4 d
H7 H 1.2014 0.4323 0.4486 0.0541 Uiso 1.0 4 d
H8 H 1.2820 0.4040 0.4607 0.0541 Uiso 1.0 4 d
H9 H 1.2295 0.3770 0.5059 0.0541 Uiso 1.0 4 d
H10 H 0.9148 0.4032 0.4469 0.0265 Uiso 1.0 4 d
H11 H 0.9896 0.4127 0.4265 0.0265 Uiso 1.0 4 d
H12 H 0.9273 0.5036 0.3568 0.0344 Uiso 1.0 4 d
H13 H 0.9888 0.4963 0.5331 0.0472 Uiso 1.0 4 d
H14 H 0.9756 0.5563 0.4852 0.0472 Uiso 1.0 4 d
H15 H 1.0359 0.5112 0.4755 0.0472 Uiso 1.0 4 d
H16 H 0.8381 0.5451 0.4068 0.0631 Uiso 1.0 4 d
H17 H 0.8396 0.4891 0.4606 0.0631 Uiso 1.0 4 d
H18 H 0.8047 0.4856 0.3627 0.0631 Uiso 1.0 4 d
H19 H 0.7596 0.4201 0.2339 0.0272 Uiso 1.0 4 d
H20 H 0.7689 0.3697 0.1766 0.0272 Uiso 1.0 4 d
H21 H 0.7476 0.3047 0.2852 0.0369 Uiso 1.0 4 d
H22 H 0.6658 0.3452 0.3459 0.0589 Uiso 1.0 4 d
H23 H 0.6677 0.4059 0.3036 0.0589 Uiso 1.0 4 d
H24 H 0.7426 0.3818 0.3731 0.0589 Uiso 1.0 4 d
H25 H 0.6187 0.3579 0.1619 0.0616 Uiso 1.0 4 d
H26 H 0.6164 0.2974 0.2044 0.0616 Uiso 1.0 4 d
H27 H 0.6635 0.3039 0.1448 0.0616 Uiso 1.0 4 d
H28 H 0.8020 0.2284 0.1100 0.0213 Uiso 1.0 4 d
H29 H 0.8165 0.2880 0.1581 0.0213 Uiso 1.0 4 d
H30 H 0.7856 0.1470 0.1790 0.0242 Uiso 1.0 4 d
H31 H 0.8527 0.1417 0.4274 0.0259 Uiso 1.0 4 d
H32 H 0.6825 0.0848 0.1882 0.0598 Uiso 1.0 4 d
H33 H 0.7028 0.0184 0.2074 0.0598 Uiso 1.0 4 d
H34 H 0.7541 0.0577 0.1725 0.0598 Uiso 1.0 4 d
H35 H 0.8749 0.0296 0.2992 0.0575 Uiso 1.0 4 d
H36 H 0.8191 -0.0115 0.3249 0.0575 Uiso 1.0 4 d
H37 H 0.8704 0.0346 0.3887 0.0575 Uiso 1.0 4 d
H38 H 0.6858 0.0995 0.3332 0.0431 Uiso 1.0 4 d
H39 H 0.7578 0.0787 0.4094 0.0431 Uiso 1.0 4 d
H40 H 0.7035 0.0324 0.3488 0.0431 Uiso 1.0 4 d
H41 H 1.0346 0.2505 0.4923 0.0254 Uiso 1.0 4 d
H42 H 1.0129 0.2910 0.5546 0.0254 Uiso 1.0 4 d
H43 H 0.9901 0.3094 0.4607 0.0254 Uiso 1.0 4 d
H44 H 0.8503 0.3189 0.4410 0.0301 Uiso 1.0 4 d
H45 H 0.8708 0.3042 0.5359 0.0301 Uiso 1.0 4 d
H46 H 0.8076 0.2675 0.4675 0.0301 Uiso 1.0 4 d
H47 H 0.9555 0.1646 0.5346 0.0296 Uiso 1.0 4 d
H48 H 0.8815 0.1881 0.5491 0.0296 Uiso 1.0 4 d
H49 H 0.9629 0.2151 0.5992 0.0296 Uiso 1.0 4 d
H50 H 0.8815 0.3398 0.0891 0.0175 Uiso 1.0 4 d
H51 H 0.8445 0.2900 0.0241 0.0175 Uiso 1.0 4 d
H52 H 0.8812 0.3018 -0.0900 0.0219 Uiso 1.0 4 d
H53 H 1.1000 0.3342 -0.0665 0.0242 Uiso 1.0 4 d
H54 H 0.8760 0.2923 -0.2935 0.0580 Uiso 1.0 4 d
H55 H 0.8489 0.3177 -0.2234 0.0580 Uiso 1.0 4 d
H56 H 0.8822 0.2539 -0.2154 0.0580 Uiso 1.0 4 d
H57 H 1.0124 0.2775 -0.2704 0.0616 Uiso 1.0 4 d
H58 H 1.0196 0.2372 -0.1938 0.0616 Uiso 1.0 4 d
H59 H 1.0757 0.2907 -0.1827 0.0616 Uiso 1.0 4 d
H60 H 0.9362 0.4034 -0.2082 0.0557 Uiso 1.0 4 d
H61 H 0.9632 0.3776 -0.2783 0.0557 Uiso 1.0 4 d
H62 H 1.0246 0.3928 -0.1902 0.0557 Uiso 1.0 4 d
H63 H 1.2577 0.2914 0.1888 0.0543 Uiso 1.0 4 d
H64 H 1.2020 0.2516 0.1181 0.0543 Uiso 1.0 4 d
H65 H 1.1743 0.2773 0.1876 0.0543 Uiso 1.0 4 d
H66 H 1.1641 0.4283 0.1176 0.0407 Uiso 1.0 4 d
H67 H 1.2345 0.3998 0.1883 0.0407 Uiso 1.0 4 d
H68 H 1.1501 0.3904 0.1873 0.0407 Uiso 1.0 4 d
H69 H 1.2058 0.3837 0.0122 0.0574 Uiso 1.0 4 d
H70 H 1.2207 0.3160 0.0118 0.0574 Uiso 1.0 4 d
H71 H 1.2766 0.3554 0.0828 0.0574 Uiso 1.0 4 d
H72 H 0.9766 0.2124 0.0872 0.0181 Uiso 1.0 4 d
H73 H 0.8918 0.1892 0.0597 0.0181 Uiso 1.0 4 d
H74 H 0.9005 0.0917 0.0832 0.0228 Uiso 1.0 4 d
H75 H 1.0497 0.0208 0.2921 0.0258 Uiso 1.0 4 d
H76 H 0.8589 -0.0589 0.0588 0.0809 Uiso 1.0 4 d
H77 H 0.8589 0.0084 0.0399 0.0809 Uiso 1.0 4 d
H78 H 0.8349 -0.0137 0.1140 0.0809 Uiso 1.0 4 d
H79 H 0.9964 0.0013 0.0500 0.0846 Uiso 1.0 4 d
H80 H 0.9953 -0.0660 0.0684 0.0846 Uiso 1.0 4 d
H81 H 1.0588 -0.0256 0.1302 0.0846 Uiso 1.0 4 d
H82 H 1.0184 -0.0638 0.2453 0.0539 Uiso 1.0 4 d
H83 H 0.9540 -0.1018 0.1805 0.0539 Uiso 1.0 4 d
H84 H 0.9319 -0.0578 0.2387 0.0539 Uiso 1.0 4 d
H85 H 1.1297 0.1552 0.4932 0.0614 Uiso 1.0 4 d
H86 H 1.0459 0.1304 0.4483 0.0614 Uiso 1.0 4 d
H87 H 1.0716 0.1881 0.4157 0.0614 Uiso 1.0 4 d
H88 H 1.2079 0.1207 0.3389 0.0589 Uiso 1.0 4 d
H89 H 1.2279 0.1495 0.4272 0.0589 Uiso 1.0 4 d
H90 H 1.1736 0.1823 0.3473 0.0589 Uiso 1.0 4 d
H91 H 1.1636 0.0314 0.3895 0.0457 Uiso 1.0 4 d
H92 H 1.1006 0.0347 0.4311 0.0457 Uiso 1.0 4 d
H93 H 1.1837 0.0602 0.4779 0.0457 Uiso 1.0 4 d
H94 H 0.9754 0.4202 0.1466 0.0257 Uiso 1.0 4 d
H95 H 1.0374 0.5036 0.2257 0.0317 Uiso 1.0 4 d
H96 H 1.0789 0.4445 0.2627 0.0317 Uiso 1.0 4 d
H97 H 1.0257 0.4755 0.3040 0.0317 Uiso 1.0 4 d
H98 H 0.8767 0.4830 0.2100 0.0315 Uiso 1.0 4 d
H99 H 0.8491 0.4481 0.1255 0.0315 Uiso 1.0 4 d
H100 H 0.9000 0.5046 0.1352 0.0315 Uiso 1.0 4 d

loop_
_atom_site_aniso_label
_atom_site_aniso_U_11
_atom_site_aniso_U_22
_atom_site_aniso_U_33
_atom_site_aniso_U_12
_atom_site_aniso_U_13
_atom_site_aniso_U_23
Zr1 0.01314(12) 0.01390(12) 0.01197(12) -0.00112(11) 0.00291(8) -0.00126(11)
Al1 0.0183(5) 0.0174(5) 0.0156(5) 0.0006(4) 0.0071(4) -0.0007(4)
O1 0.0180(11) 0.0143(10) 0.0164(10) 0.0014(8) 0.0067(9) 0.0006(8)
O2 0.0162(11) 0.0144(11) 0.0142(10) -0.0019(8) 0.0056(9) -0.0002(8)
O3 0.0161(10) 0.0185(11) 0.0149(10) -0.0020(8) 0.0051(8) -0.0022(9)
O4 0.0170(11) 0.0174(10) 0.0153(11) -0.0012(8) 0.0031(9) -0.0039(9)
N1 0.0141(12) 0.0158(12) 0.0110(11) -0.0000(9) 0.0043(9) 0.0002(9)
C1 0.0191(16) 0.0262(17) 0.0199(16) -0.0018(13) 0.0017(13) -0.0014(13)
C2 0.0208(16) 0.0290(18) 0.0243(17) -0.0050(13) -0.0016(13) 0.0050(14)
C3 0.0226(19) 0.056(3) 0.042(3) 0.0052(17) 0.0033(18) -0.005(2)
C4 0.037(3) 0.038(3) 0.044(3) -0.0122(18) -0.0050(19) -0.0087(19)
C5 0.0284(17) 0.0173(15) 0.0206(15) 0.0013(13) 0.0088(13) -0.0012(12)
C6 0.049(3) 0.0194(16) 0.0206(16) 0.0032(15) 0.0157(16) -0.0018(13)
C7 0.051(3) 0.028(2) 0.040(3) -0.0100(17) 0.020(2) -0.0139(17)
C8 0.051(3) 0.055(3) 0.046(3) 0.025(3) 0.008(3) -0.016(3)
C9 0.0207(16) 0.0264(17) 0.0224(16) 0.0048(13) 0.0091(13) 0.0007(13)
C10 0.0182(16) 0.045(3) 0.0263(18) -0.0008(15) 0.0053(14) 0.0060(16)
C11 0.029(2) 0.080(4) 0.042(3) 0.014(3) 0.0190(19) 0.012(3)
C12 0.026(2) 0.082(4) 0.038(3) -0.018(3) -0.0001(18) 0.010(3)
C13 0.0145(14) 0.0233(15) 0.0147(14) -0.0026(11) 0.0042(11) -0.0012(12)
C14 0.0154(14) 0.0208(15) 0.0162(14) -0.0027(12) 0.0069(11) -0.0007(12)
C15 0.0218(15) 0.0235(16) 0.0163(15) -0.0053(12) 0.0078(12) -0.0034(12)
C16 0.0281(16) 0.0173(15) 0.0221(16) -0.0053(13) 0.0142(13) -0.0024(12)
C17 0.0317(18) 0.0196(16) 0.0178(15) -0.0019(13) 0.0140(13) 0.0012(12)
C18 0.0190(15) 0.0210(15) 0.0163(15) -0.0004(12) 0.0060(12) -0.0003(12)
C19 0.0147(13) 0.0174(14) 0.0178(15) -0.0032(11) 0.0069(11) 0.0023(12)
C20 0.041(2) 0.0216(17) 0.0278(18) -0.0141(15) 0.0179(16) -0.0066(14)
C21 0.084(4) 0.039(3) 0.033(3) -0.039(3) 0.026(3) -0.0165(19)
C22 0.062(3) 0.024(2) 0.074(4) -0.0049(19) 0.044(3) -0.002(2)
C23 0.040(3) 0.036(2) 0.039(3) -0.0156(17) 0.0233(18) -0.0058(17)
C24 0.0277(16) 0.0174(15) 0.0126(14) -0.0029(12) 0.0076(12) -0.0015(11)
C25 0.0267(17) 0.0210(16) 0.0141(14) -0.0025(13) 0.0047(12) -0.0025(12)
C26 0.0297(18) 0.0280(17) 0.0194(16) 0.0002(14) 0.0111(14) -0.0036(14)
C27 0.036(2) 0.0211(17) 0.0153(15) -0.0027(13) 0.0071(14) 0.0016(12)
C28 0.0117(13) 0.0139(14) 0.0157(14) -0.0001(10) 0.0027(11) 0.0009(10)
C29 0.0170(14) 0.0145(13) 0.0165(15) -0.0004(11) 0.0062(12) 0.0004(11)
C30 0.0226(16) 0.0179(14) 0.0130(14) -0.0018(12) 0.0040(12) 0.0013(11)
C31 0.0290(17) 0.0182(15) 0.0184(15) -0.0032(13) 0.0107(13) -0.0006(12)
C32 0.0259(16) 0.0197(15) 0.0207(15) -0.0026(12) 0.0146(13) -0.0019(12)
C33 0.0182(15) 0.0167(14) 0.0216(16) -0.0016(11) 0.0089(12) -0.0028(12)
C34 0.0186(14) 0.0126(14) 0.0162(14) 0.0010(11) 0.0075(11) -0.0000(11)
C35 0.041(2) 0.0304(18) 0.0158(16) -0.0064(16) 0.0141(15) -0.0031(14)
C36 0.051(3) 0.074(4) 0.0190(19) -0.023(3) 0.0106(19) -0.009(2)
C37 0.063(4) 0.064(4) 0.031(2) 0.006(3) 0.020(3) -0.015(3)
C38 0.068(3) 0.043(3) 0.024(2) -0.010(3) 0.015(2) 0.0004(18)
C39 0.0164(15) 0.038(2) 0.0261(17) -0.0033(14) 0.0110(13) -0.0033(15)
C40 0.0222(19) 0.052(3) 0.058(3) 0.0137(19) 0.0084(19) 0.009(3)
C41 0.0298(19) 0.041(3) 0.033(2) -0.0168(16) 0.0127(16) -0.0130(17)
C42 0.025(2) 0.087(4) 0.039(3) -0.018(3) 0.0210(18) -0.016(3)
C43 0.0185(15) 0.0154(14) 0.0100(13) 0.0006(10) 0.0027(11) -0.0009(10)
C44 0.0153(14) 0.0168(14) 0.0148(14) -0.0000(11) 0.0041(11) 0.0008(11)
C45 0.0174(15) 0.0210(16) 0.0167(14) -0.0014(12) 0.0030(12) -0.0022(12)
C46 0.0212(15) 0.0172(15) 0.0200(15) -0.0011(12) 0.0052(12) -0.0030(12)
C47 0.026(2) 0.0145(13) 0.0218(14) 0.0051(12) 0.0049(14) 0.0008(14)
C48 0.0210(16) 0.0163(15) 0.0236(16) 0.0027(12) 0.0089(14) 0.0014(12)
C49 0.0141(13) 0.0186(14) 0.0175(17) -0.0024(12) 0.0046(12) -0.0035(12)
C50 0.0305(17) 0.0153(15) 0.0226(16) -0.0010(13) 0.0063(14) -0.0028(12)
C51 0.055(3) 0.022(2) 0.081(4) -0.001(2) -0.029(3) -0.016(3)
C52 0.107(5) 0.032(3) 0.108(5) -0.026(3) 0.083(5) -0.036(3)
C53 0.078(4) 0.0203(18) 0.029(2) -0.0073(19) 0.010(2) 0.0001(16)
C54 0.0310(19) 0.0203(17) 0.0216(17) 0.0050(14) -0.0030(15) -0.0000(13)
C55 0.078(4) 0.047(3) 0.0159(17) 0.031(3) 0.0017(19) -0.0030(17)
C56 0.026(2) 0.042(3) 0.057(3) -0.0077(18) -0.0131(19) 0.009(3)
C57 0.043(3) 0.0257(19) 0.0279(19) 0.0062(16) -0.0097(17) 0.0033(15)
C58 0.0253(16) 0.0176(15) 0.0242(16) 0.0020(12) 0.0119(13) 0.0029(13)
C59 0.029(2) 0.0189(15) 0.0312(19) -0.0021(13) 0.0116(15) -0.0006(14)
C60 0.0319(18) 0.0220(17) 0.0255(17) 0.0053(14) 0.0104(14) 0.0083(13)

loop_
_atom_type_symbol
_atom_type_description
_atom_type_scat_dispersion_real
_atom_type_scat_dispersion_imag
_atom_type_scat_source
C C 0.0033 0.0016
;
International Tables for Crystallography
(1992, Vol. C, Tables 4.2.6.8 and 6.1.1.4)
;
H H 0.0000 0.0000
;
International Tables for Crystallography
(1992, Vol. C, Table 6.1.1.4)
;
Al Al 0.0645 0.0514
;
International Tables for Crystallography
(1992, Vol. C, Tables 4.2.6.8 and 6.1.1.4)
;
N N 0.0061 0.0033
;
International Tables for Crystallography
(1992, Vol. C, Tables 4.2.6.8 and 6.1.1.4)
;
O O 0.0106 0.0060
;
International Tables for Crystallography
(1992, Vol. C, Tables 4.2.6.8 and 6.1.1.4)
;
Zr Zr -2.9673 0.5597
;
International Tables for Crystallography
(1992, Vol. C, Tables 4.2.6.8 and 6.1.1.4)
;

loop_
_geom_angle_atom_site_label_1
_geom_angle_atom_site_label_2
_geom_angle_atom_site_label_3
_geom_angle
_geom_angle_publ_flag
Al1 Zr1 O1 33.45(7) yes
Al1 Zr1 O2 34.83(6) yes
Al1 Zr1 O3 121.48(8) yes
Al1 Zr1 O4 129.97(8) yes
Al1 Zr1 N1 88.23(8) yes
Al1 Zr1 C1 91.73(11) yes
O1 Zr1 O2 67.69(9) yes
O1 Zr1 O3 88.78(10) yes
O1 Zr1 O4 159.66(9) yes
O1 Zr1 N1 87.49(9) yes
O1 Zr1 C1 94.26(11) yes
O2 Zr1 O3 149.35(8) yes
O2 Zr1 O4 95.20(10) yes
O2 Zr1 N1 81.60(10) yes
O2 Zr1 C1 96.52(13) yes
O3 Zr1 O4 102.79(11) yes
O3 Zr1 N1 77.86(10) yes
O3 Zr1 C1 104.89(13) yes
O4 Zr1 N1 78.85(9) yes
O4 Zr1 C1 98.72(11) yes
N1 Zr1 C1 176.75(12) yes
Zr1 Al1 O1 41.28(7) yes
Zr1 Al1 O2 42.40(9) yes
Zr1 Al1 C5 111.32(12) yes
Zr1 Al1 C9 126.99(12) yes
O1 Al1 O2 82.91(12) yes
O1 Al1 C5 109.53(15) yes
O1 Al1 C9 113.39(15) yes
O2 Al1 C5 111.09(12) yes
O2 Al1 C9 111.63(13) yes
C5 Al1 C9 121.69(17) yes
Zr1 O1 Al1 105.27(11) yes
Zr1 O1 C58 125.8(3) yes
Al1 O1 C58 128.1(3) yes
Zr1 O2 Al1 102.77(12) yes
Zr1 O2 C19 117.8(2) yes
Al1 O2 C19 132.5(2) yes
Zr1 O3 C34 145.8(2) yes
Zr1 O4 C49 148.10(18) yes
Zr1 N1 C13 111.54(19) yes
Zr1 N1 C28 108.08(17) yes
Zr1 N1 C43 111.87(16) yes
C13 N1 C28 106.0(3) yes
C13 N1 C43 111.1(3) yes
C28 N1 C43 107.9(3) yes
Zr1 C1 C2 126.1(3) yes
C1 C2 C3 110.6(4) yes
C1 C2 C4 113.3(4) yes
C3 C2 C4 109.1(3) yes
Al1 C5 C6 120.9(3) yes
C5 C6 C7 111.5(3) yes
C5 C6 C8 111.8(4) yes
C7 C6 C8 109.7(4) yes
Al1 C9 C10 117.9(3) yes
C9 C10 C11 110.8(4) yes
C9 C10 C12 112.0(4) yes
C11 C10 C12 110.3(4) yes
N1 C13 C14 115.8(3) yes
C13 C14 C15 118.5(3) yes
C13 C14 C19 121.3(3) yes
C15 C14 C19 120.0(3) yes
C14 C15 C16 121.5(3) yes
C15 C16 C17 116.7(3) yes
C15 C16 C20 121.9(3) yes
C17 C16 C20 121.4(4) yes
C16 C17 C18 124.8(4) yes
C17 C18 C19 115.7(3) yes
C17 C18 C24 118.7(3) yes
C19 C18 C24 125.2(3) yes
O2 C19 C14 116.5(3) yes
O2 C19 C18 122.2(3) yes
C14 C19 C18 121.3(3) yes
C16 C20 C21 111.8(4) yes
C16 C20 C22 108.2(4) yes
C16 C20 C23 110.8(4) yes
C21 C20 C22 109.5(4) yes
C21 C20 C23 107.9(4) yes
C22 C20 C23 108.7(4) yes
C18 C24 C25 114.6(3) yes
C18 C24 C26 107.0(3) yes
C18 C24 C27 111.6(3) yes
C25 C24 C26 109.6(3) yes
C25 C24 C27 106.3(3) yes
C26 C24 C27 107.5(4) yes
N1 C28 C29 114.6(3) yes
C28 C29 C30 118.6(3) yes
C28 C29 C34 122.0(3) yes
C30 C29 C34 119.4(4) yes
C29 C30 C31 121.2(3) yes
C30 C31 C32 117.2(4) yes
C30 C31 C35 122.6(3) yes
C32 C31 C35 120.2(4) yes
C31 C32 C33 124.3(4) yes
C32 C33 C34 117.0(3) yes
C32 C33 C39 121.4(4) yes
C34 C33 C39 121.7(3) yes
O3 C34 C29 118.0(4) yes
O3 C34 C33 121.1(3) yes
C29 C34 C33 120.9(3) yes
C31 C35 C36 112.6(4) yes
C31 C35 C37 109.5(3) yes
C31 C35 C38 108.7(3) yes
C36 C35 C37 108.0(4) yes
C36 C35 C38 110.0(4) yes
C37 C35 C38 108.1(5) yes
C33 C39 C40 109.5(4) yes
C33 C39 C41 109.7(3) yes
C33 C39 C42 112.4(3) yes
C40 C39 C41 111.6(4) yes
C40 C39 C42 107.1(4) yes
C41 C39 C42 106.6(4) yes
N1 C43 C44 119.0(3) yes
C43 C44 C45 117.4(3) yes
C43 C44 C49 121.8(3) yes
C45 C44 C49 120.1(3) yes
C44 C45 C46 121.4(3) yes
C45 C46 C47 117.0(3) yes
C45 C46 C50 121.2(3) yes
C47 C46 C50 121.5(3) yes
C46 C47 C48 124.3(3) yes
C47 C48 C49 116.6(3) yes
C47 C48 C54 121.0(3) yes
C49 C48 C54 122.4(3) yes
O4 C49 C44 117.2(3) yes
O4 C49 C48 122.2(3) yes
C44 C49 C48 120.5(3) yes
C46 C50 C51 111.4(3) yes
C46 C50 C52 108.0(4) yes
C46 C50 C53 112.6(3) yes
C51 C50 C52 109.0(5) yes
C51 C50 C53 107.0(4) yes
C52 C50 C53 108.8(4) yes
C48 C54 C55 109.9(4) yes
C48 C54 C56 109.0(4) yes
C48 C54 C57 112.6(3) yes
C55 C54 C56 109.9(4) yes
C55 C54 C57 107.9(4) yes
C56 C54 C57 107.5(4) yes
O1 C58 C59 110.4(3) yes
O1 C58 C60 109.8(3) yes
C59 C58 C60 112.4(3) yes
C61 C62 C63 120.6(10) yes
C62 C63 C64 118.2(12) yes
C63 C64 C65 118.2(15) yes
C64 C65 C66 125.6(18) yes

loop_
_geom_bond_atom_site_label_1
_geom_bond_atom_site_label_2
_geom_bond_distance
_geom_bond_publ_flag
Zr1 Al1 3.2150(17) yes
Zr1 O1 2.199(3) yes
Zr1 O2 2.223(3) yes
Zr1 O3 1.972(3) yes
Zr1 O4 1.979(3) yes
Zr1 N1 2.471(3) yes
Zr1 C1 2.283(4) yes
Al1 O1 1.837(3) yes
Al1 O2 1.883(3) yes
Al1 C5 1.982(4) yes
Al1 C9 1.981(4) yes
O1 C58 1.463(5) yes
O2 C19 1.412(4) yes
O3 C34 1.368(4) yes
O4 C49 1.362(4) yes
N1 C13 1.494(5) yes
N1 C28 1.501(4) yes
N1 C43 1.499(4) yes
C1 C2 1.528(6) yes
C2 C3 1.522(7) yes
C2 C4 1.523(6) yes
C5 C6 1.545(5) yes
C6 C7 1.528(6) yes
C6 C8 1.515(8) yes
C9 C10 1.545(6) yes
C10 C11 1.515(8) yes
C10 C12 1.532(6) yes
C13 C14 1.510(5) yes
C14 C15 1.393(5) yes
C14 C19 1.396(5) yes
C15 C16 1.392(5) yes
C16 C17 1.396(5) yes
C16 C20 1.536(6) yes
C17 C18 1.406(5) yes
C18 C19 1.409(5) yes
C18 C24 1.556(5) yes
C20 C21 1.537(6) yes
C20 C22 1.539(7) yes
C20 C23 1.524(8) yes
C24 C25 1.532(5) yes
C24 C26 1.545(6) yes
C24 C27 1.539(5) yes
C28 C29 1.505(6) yes
C29 C30 1.418(5) yes
C29 C34 1.398(4) yes
C30 C31 1.391(6) yes
C31 C32 1.392(5) yes
C31 C35 1.532(5) yes
C32 C33 1.398(5) yes
C33 C34 1.409(6) yes
C33 C39 1.535(5) yes
C35 C36 1.503(7) yes
C35 C37 1.543(8) yes
C35 C38 1.522(7) yes
C39 C40 1.538(7) yes
C39 C41 1.534(6) yes
C39 C42 1.528(7) yes
C43 C44 1.509(4) yes
C44 C45 1.395(5) yes
C44 C49 1.405(4) yes
C45 C46 1.396(5) yes
C46 C47 1.399(5) yes
C46 C50 1.544(5) yes
C47 C48 1.404(5) yes
C48 C49 1.418(5) yes
C48 C54 1.529(5) yes
C50 C51 1.524(6) yes
C50 C52 1.523(11) yes
C50 C53 1.530(6) yes
C54 C55 1.513(8) yes
C54 C56 1.545(7) yes
C54 C57 1.537(6) yes
C58 C59 1.514(5) yes
C58 C60 1.520(5) yes
C61 C62 1.481(13) yes
C62 C63 1.460(14) yes
C63 C64 1.501(17) yes
C64 C65 1.54(3) yes
C65 C66 1.29(3) yes
